data_4320391
loop_
_publ_author_name
'Didier L\"otscher'
'Stefan Rupprecht'
'Philippe Collomb'
'Peter Belser'
'Heiko Viebrock'
'Alex von Zelewsky'
'Peter Burger'

_publ_section_title
;
 Stereoselective Synthesis of Chiral Pinene[5,6]bipyridine Ligands and
 Their Coordination Chemistry
;
_journal_name_full 'Inorganic Chemistry'
_journal_page_first 5675
_journal_page_last 5681
_journal_paper_doi 10.1021/ic010411w
_journal_volume 40
_journal_year 2001
_chemical_formula_sum 'C27 H34 N2'
_chemical_formula_weight 386.56
_chemical_name_common (-)-Isopropyl-di-pinene-[5,6]-bipyridine
_chemical_name_systematic
;
     ?
;
_space_group_IT_number 19
_symmetry_cell_setting monoclinic
_symmetry_space_group_name_Hall 'P 2ac 2ab'
_symmetry_space_group_name_H-M 'P 21 21 21'
_atom_sites_solution_hydrogens geom
_atom_sites_solution_primary direct
_atom_sites_solution_secondary difmap
_audit_creation_method SHELXL-97
_cell_angle_alpha 90.00
_cell_angle_beta 90.00
_cell_angle_gamma 90.00
_cell_formula_units_Z 4
_cell_length_a 6.722(4)
_cell_length_b 13.050(6)
_cell_length_c 26.141(13)
_cell_measurement_reflns_used 48
_cell_measurement_temperature 293(2)
_cell_measurement_theta_max 24
_cell_measurement_theta_min 19
_cell_volume 2293(2)
_computing_cell_refinement 'Siemens P3-program'
_computing_data_collection 'Siemens P3-program'
_computing_data_reduction 'Siemens XDISK-Program'
_computing_structure_refinement 'SHELXL-93 (Sheldrick, 1993)'
_computing_structure_solution 'SHELXS-86 (Sheldrick, 1990)'
_diffrn_ambient_temperature 293(2)
_diffrn_measurement_device 'Siemens P3'
_diffrn_measurement_method omega
_diffrn_radiation_monochromator graphite
_diffrn_radiation_source 'fine-focus sealed tube'
_diffrn_radiation_type MoK\a
_diffrn_radiation_wavelength 0.71073
_diffrn_reflns_av_R_equivalents 0.0428
_diffrn_reflns_av_sigmaI/netI 0.0699
_diffrn_reflns_limit_h_max 7
_diffrn_reflns_limit_h_min -7
_diffrn_reflns_limit_k_max 16
_diffrn_reflns_limit_k_min -16
_diffrn_reflns_limit_l_max 33
_diffrn_reflns_limit_l_min -33
_diffrn_reflns_number 5566
_diffrn_reflns_theta_max 26.97
_diffrn_reflns_theta_min 2.21
_diffrn_standards_interval_count 97
_diffrn_standards_number 3
_exptl_absorpt_coefficient_mu 0.065
_exptl_absorpt_correction_type none
_exptl_crystal_colour colorless
_exptl_crystal_density_diffrn 1.120
_exptl_crystal_F_000 840
_exptl_crystal_size_max 0.6
_exptl_crystal_size_mid 0.5
_exptl_crystal_size_min 0.5
_refine_diff_density_max 0.168
_refine_diff_density_min -0.202
_refine_diff_density_rms 0.038
_refine_ls_abs_structure_details 'Flack H D (1983), Acta Cryst. A39, 876-881'
_refine_ls_abs_structure_Flack -3.13(615)
_refine_ls_extinction_coef 0.0000(34)
_refine_ls_extinction_expression Fc^*^=kFc[1+0.001xFc^2^\l^3^/sin(2\q)]^-1/4^
_refine_ls_extinction_method SHELXL
_refine_ls_goodness_of_fit_all 1.077
_refine_ls_goodness_of_fit_obs 1.162
_refine_ls_matrix_type full
_refine_ls_number_parameters 270
_refine_ls_number_reflns 4703
_refine_ls_number_restraints 0
_refine_ls_restrained_S_all 1.116
_refine_ls_restrained_S_obs 1.162
_refine_ls_R_factor_all 0.1155
_refine_ls_R_factor_obs 0.0833
_refine_ls_shift/esd_max -1.927
_refine_ls_shift/esd_mean 0.018
_refine_ls_structure_factor_coef Fsqd
_refine_ls_weighting_details 'w=1/[\s^2^(Fo^2^)+(0.0821P)^2^+0.8924P] where P=(Fo^2^+2Fc^2^)/3'
_refine_ls_weighting_scheme calc
_refine_ls_wR_factor_all 0.2009
_refine_ls_wR_factor_obs 0.1773
_reflns_number_observed 3414
_reflns_number_total 4704
_reflns_observed_criterion >2sigma(I)
_cod_data_source_file ic010411w_1.cif
_cod_data_source_block r01
_cod_depositor_comments
;
The following automatic conversions were performed:

'_refine_ls_weighting_scheme' value 'calc
w=1/[\s^2^(Fo^2^)+(0.0821P)^2^+0.8924P] where P=(Fo^2^+2Fc^2^)/3' was
changed to 'calc'. New tag '_refine_ls_weighting_details' was
created. The value of the new tag was set to
'w=1/[\s^2^(Fo^2^)+(0.0821P)^2^+0.8924P] where P=(Fo^2^+2Fc^2^)/3'.

Automatic conversion script
Id: cif_fix_values 3143 2015-03-26 13:38:13Z robertas 
;
_cod_original_cell_volume 2293.1(21)
_cod_original_sg_symbol_H-M 'P 21 21 21 '
_cod_database_code 4320391

loop_
_symmetry_equiv_pos_as_xyz
'x, y, z'
'-x+1/2, -y, z+1/2'
'-x, y+1/2, -z+1/2'
'x+1/2, -y+1/2, -z'

loop_
_atom_site_aniso_label
_atom_site_aniso_U_11
_atom_site_aniso_U_22
_atom_site_aniso_U_33
_atom_site_aniso_U_23
_atom_site_aniso_U_13
_atom_site_aniso_U_12
N1 0.042(2) 0.047(2) 0.046(2) -0.0094(15) -0.0015(15) 0.003(2)
N1' 0.039(2) 0.038(2) 0.0367(15) -0.0013(13) 0.0016(14) -0.0048(14)
C2 0.043(2) 0.038(2) 0.037(2) -0.0012(15) -0.005(2) 0.000(2)
C3 0.043(2) 0.037(2) 0.039(2) 0.001(2) -0.005(2) -0.001(2)
C4 0.042(2) 0.045(2) 0.040(2) 0.009(2) 0.004(2) 0.002(2)
C5 0.046(2) 0.042(2) 0.038(2) 0.003(2) 0.000(2) 0.011(2)
C6 0.047(2) 0.043(2) 0.040(2) -0.008(2) -0.002(2) 0.008(2)
C7 0.047(2) 0.058(2) 0.050(2) -0.022(2) -0.006(2) 0.007(2)
C8 0.065(3) 0.056(2) 0.047(2) -0.018(2) 0.000(2) 0.004(2)
C9 0.055(3) 0.050(2) 0.059(2) -0.005(2) 0.009(2) 0.015(2)
C10 0.050(2) 0.054(2) 0.044(2) -0.005(2) 0.006(2) 0.010(2)
C11 0.078(3) 0.063(3) 0.042(2) -0.011(2) -0.002(2) 0.023(3)
C12 0.100(4) 0.081(3) 0.052(3) -0.003(2) -0.010(3) 0.026(3)
C13 0.130(5) 0.083(4) 0.045(2) -0.013(2) 0.004(3) 0.019(4)
C2' 0.048(2) 0.036(2) 0.032(2) 0.0008(15) -0.005(2) -0.002(2)
C3' 0.045(2) 0.042(2) 0.044(2) -0.010(2) -0.001(2) -0.011(2)
C4' 0.039(2) 0.043(2) 0.045(2) -0.005(2) 0.003(2) -0.008(2)
C5' 0.040(2) 0.034(2) 0.032(2) 0.0016(14) 0.001(2) -0.002(2)
C6' 0.041(2) 0.034(2) 0.035(2) -0.0017(15) 0.001(2) -0.005(2)
C7' 0.046(2) 0.039(2) 0.050(2) -0.006(2) -0.001(2) -0.012(2)
C8' 0.053(2) 0.036(2) 0.042(2) -0.010(2) 0.002(2) -0.007(2)
C9' 0.058(3) 0.048(2) 0.035(2) -0.003(2) 0.000(2) 0.005(2)
C10' 0.040(2) 0.042(2) 0.041(2) 0.002(2) 0.007(2) 0.003(2)
C11' 0.053(2) 0.039(2) 0.049(2) -0.001(2) -0.002(2) 0.005(2)
C12' 0.078(3) 0.049(2) 0.068(3) 0.006(2) -0.017(3) 0.005(2)
C13' 0.064(3) 0.050(2) 0.082(3) -0.009(2) 0.000(3) 0.014(2)
C14 0.045(2) 0.055(2) 0.061(2) -0.021(2) -0.003(2) -0.005(2)
C15 0.067(3) 0.077(3) 0.078(3) -0.026(3) 0.016(3) -0.015(3)
C16 0.086(4) 0.079(4) 0.103(4) -0.040(3) 0.020(3) -0.023(3)

loop_
_atom_site_label
_atom_site_type_symbol
_atom_site_fract_x
_atom_site_fract_y
_atom_site_fract_z
_atom_site_U_iso_or_equiv
_atom_site_thermal_displace_type
_atom_site_occupancy
_atom_site_calc_flag
_atom_site_refinement_flags
_atom_site_disorder_group
N1 N 0.7421(5) 0.3423(2) 0.15214(11) 0.0449(8) Uani 1 d . .
N1' N 0.6657(5) 0.1336(2) 0.06416(10) 0.0377(7) Uani 1 d . .
C2 C 0.6429(6) 0.2697(3) 0.12592(13) 0.0391(9) Uani 1 d . .
C3 C 0.4459(6) 0.2466(3) 0.13594(13) 0.0395(8) Uani 1 d . .
H3A H 0.3788(6) 0.1982(3) 0.11631(13) 0.067(2) Uiso 1 calc R .
C4 C 0.3499(6) 0.2966(3) 0.17564(13) 0.0423(9) Uani 1 d . .
H4A H 0.2183(6) 0.2810(3) 0.18343(13) 0.067(2) Uiso 1 calc R .
C5 C 0.4510(6) 0.3697(3) 0.20356(13) 0.0422(9) Uani 1 d . .
C6 C 0.6463(6) 0.3926(3) 0.18924(14) 0.0432(9) Uani 1 d . .
C7 C 0.7571(6) 0.4773(3) 0.21843(15) 0.0518(10) Uani 1 d . .
H7A H 0.8804(6) 0.4476(3) 0.23183(15) 0.067(2) Uiso 1 calc R .
C8 C 0.6291(7) 0.5099(3) 0.26437(15) 0.0559(11) Uani 1 d . .
H8A H 0.6913(7) 0.5610(3) 0.28673(15) 0.067(2) Uiso 1 calc R .
C9 C 0.4202(6) 0.5394(3) 0.2449(2) 0.0546(11) Uani 1 d . .
H9A H 0.4176(6) 0.5651(3) 0.2101(2) 0.067(2) Uiso 1 calc R .
H9B H 0.3459(6) 0.5834(3) 0.2679(2) 0.067(2) Uiso 1 calc R .
C10 C 0.3703(7) 0.4236(3) 0.24992(14) 0.0493(10) Uani 1 d . .
H10A H 0.2339(7) 0.4065(3) 0.25996(14) 0.067(2) Uiso 1 calc R .
C11 C 0.5314(8) 0.4187(3) 0.29290(15) 0.0612(12) Uani 1 d . .
C12 C 0.6473(9) 0.3219(4) 0.3010(2) 0.077(2) Uani 1 d . .
H12A H 0.5627(13) 0.2710(7) 0.3162(9) 0.067(2) Uiso 1 calc R .
H12B H 0.7577(23) 0.3354(6) 0.3233(8) 0.067(2) Uiso 1 calc R .
H12C H 0.6957(33) 0.2973(11) 0.2687(2) 0.067(2) Uiso 1 calc R .
C13 C 0.4449(10) 0.4509(4) 0.3450(2) 0.086(2) Uani 1 d . .
H13A H 0.3490(30) 0.5045(15) 0.3400(2) 0.067(2) Uiso 1 calc R .
H13B H 0.5502(12) 0.4754(18) 0.3666(4) 0.067(2) Uiso 1 calc R .
H13C H 0.3817(35) 0.3931(7) 0.3608(5) 0.067(2) Uiso 1 calc R .
C2' C 0.7579(6) 0.2144(3) 0.08586(13) 0.0388(9) Uani 1 d . .
C3' C 0.9488(6) 0.2428(3) 0.07243(14) 0.0439(9) Uani 1 d . .
H3B H 1.0073(6) 0.3000(3) 0.08742(14) 0.067(2) Uiso 1 calc R .
C4' C 1.0526(6) 0.1860(3) 0.03660(13) 0.0420(9) Uani 1 d . .
H4B H 1.1813(6) 0.2045(3) 0.02735(13) 0.067(2) Uiso 1 calc R .
C5' C 0.9632(5) 0.1015(3) 0.01475(12) 0.0357(8) Uani 1 d . .
C6' C 0.7669(5) 0.0790(3) 0.02991(13) 0.0366(8) Uani 1 d . .
C7' C 0.6682(6) -0.0158(3) 0.00756(14) 0.0449(9) Uani 1 d . .
H7B H 0.5489(6) 0.0039(3) -0.01082(14) 0.067(2) Uiso 1 calc R .
H7C H 0.6299(6) -0.0618(3) 0.03501(14) 0.067(2) Uiso 1 calc R .
C8' C 0.8101(6) -0.0708(3) -0.02866(13) 0.0437(9) Uani 1 d . .
H8B H 0.7556(6) -0.1321(3) -0.04512(13) 0.067(2) Uiso 1 calc R .
C9' C 0.8997(6) 0.0099(3) -0.06587(13) 0.0472(10) Uani 1 d . .
H9C H 0.9546(6) -0.0187(3) -0.09706(13) 0.067(2) Uiso 1 calc R .
H9D H 0.8128(6) 0.0675(3) -0.07300(13) 0.067(2) Uiso 1 calc R .
C10' C 1.0538(6) 0.0299(3) -0.02369(13) 0.0411(8) Uani 1 d . .
H10B H 1.1883(6) 0.0472(3) -0.03532(13) 0.067(2) Uiso 1 calc R .
C11' C 1.0212(6) -0.0838(3) -0.00565(14) 0.0472(9) Uani 1 d . .
C12' C 1.0434(8) -0.1086(3) 0.0509(2) 0.0647(13) Uani 1 d . .
H12D H 0.9633(30) -0.0623(13) 0.0706(2) 0.067(2) Uiso 1 calc R .
H12E H 1.1803(10) -0.1015(19) 0.0607(3) 0.067(2) Uiso 1 calc R .
H12F H 1.0006(36) -0.1777(8) 0.0571(2) 0.067(2) Uiso 1 calc R .
C13' C 1.1452(7) -0.1594(3) -0.0366(2) 0.0655(12) Uani 1 d . .
H13D H 1.1291(30) -0.1454(12) -0.0724(2) 0.067(2) Uiso 1 calc R .
H13E H 1.1017(25) -0.2280(3) -0.0295(7) 0.067(2) Uiso 1 calc R .
H13F H 1.2829(8) -0.1524(13) -0.0275(7) 0.067(2) Uiso 1 calc R .
C14 C 0.8146(6) 0.5679(3) 0.1830(2) 0.0539(11) Uani 1 d . .
H14 H 0.6957(6) 0.5860(3) 0.1633(2) 0.067(2) Uiso 1 calc R .
C15 C 0.9777(8) 0.5416(4) 0.1446(2) 0.0740(14) Uani 1 d . .
H15A H 1.0165(27) 0.6024(6) 0.1265(7) 0.067(2) Uiso 1 calc R .
H15B H 0.9287(14) 0.4917(15) 0.1207(6) 0.067(2) Uiso 1 calc R .
H15C H 1.0907(16) 0.5141(18) 0.1624(2) 0.067(2) Uiso 1 calc R .
C16 C 0.8771(9) 0.6628(4) 0.2123(2) 0.089(2) Uani 1 d . .
H16A H 0.9795(28) 0.6451(5) 0.2363(7) 0.067(2) Uiso 1 calc R .
H16B H 0.7645(12) 0.6901(12) 0.2303(8) 0.067(2) Uiso 1 calc R .
H16C H 0.9267(36) 0.7132(8) 0.1888(2) 0.067(2) Uiso 1 calc R .

loop_
_atom_type_symbol
_atom_type_description
_atom_type_scat_dispersion_real
_atom_type_scat_dispersion_imag
_atom_type_scat_source
C C 0.0033 0.0016 'International Tables Vol C Tables 4.2.6.8 and 6.1.1.4'
H H 0.0000 0.0000 'International Tables Vol C Tables 4.2.6.8 and 6.1.1.4'
N N 0.0061 0.0033 'International Tables Vol C Tables 4.2.6.8 and 6.1.1.4'

loop_
_geom_angle_atom_site_label_1
_geom_angle_atom_site_label_2
_geom_angle_atom_site_label_3
_geom_angle
_geom_angle_site_symmetry_1
_geom_angle_site_symmetry_3
_geom_angle_publ_flag
C6 N1 C2 118.5(3) . . ?
C6' N1' C2' 117.8(3) . . ?
N1 C2 C3 122.1(3) . . ?
N1 C2 C2' 116.3(3) . . ?
C3 C2 C2' 121.7(3) . . ?
C4 C3 C2 119.0(4) . . ?
C3 C4 C5 119.5(4) . . ?
C4 C5 C6 117.9(3) . . ?
C4 C5 C10 124.9(4) . . ?
C6 C5 C10 117.1(4) . . ?
N1 C6 C5 122.8(3) . . ?
N1 C6 C7 118.7(4) . . ?
C5 C6 C7 118.4(3) . . ?
C6 C7 C14 111.9(3) . . ?
C6 C7 C8 108.4(4) . . ?
C14 C7 C8 113.3(3) . . ?
C9 C8 C7 108.7(3) . . ?
C9 C8 C11 87.9(3) . . ?
C7 C8 C11 113.6(3) . . ?
C8 C9 C10 85.8(3) . . ?
C5 C10 C9 108.0(3) . . ?
C5 C10 C11 108.1(3) . . ?
C9 C10 C11 87.2(3) . . ?
C12 C11 C13 107.6(4) . . ?
C12 C11 C8 119.7(4) . . ?
C13 C11 C8 112.1(4) . . ?
C12 C11 C10 119.8(4) . . ?
C13 C11 C10 111.3(4) . . ?
C8 C11 C10 85.2(3) . . ?
N1' C2' C3' 122.0(3) . . ?
N1' C2' C2 115.9(3) . . ?
C3' C2' C2 122.1(3) . . ?
C2' C3' C4' 119.8(3) . . ?
C5' C4' C3' 119.3(4) . . ?
C4' C5' C6' 117.3(3) . . ?
C4' C5' C10' 126.7(3) . . ?
C6' C5' C10' 116.0(3) . . ?
N1' C6' C5' 123.8(3) . . ?
N1' C6' C7' 118.1(3) . . ?
C5' C6' C7' 118.0(3) . . ?
C6' C7' C8' 110.4(3) . . ?
C7' C8' C11' 112.5(3) . . ?
C7' C8' C9' 108.2(3) . . ?
C11' C8' C9' 87.8(3) . . ?
C10' C9' C8' 85.8(3) . . ?
C5' C10' C9' 108.2(3) . . ?
C5' C10' C11' 109.3(3) . . ?
C9' C10' C11' 87.8(3) . . ?
C13' C11' C12' 109.0(3) . . ?
C13' C11' C8' 111.4(3) . . ?
C12' C11' C8' 119.4(4) . . ?
C13' C11' C10' 112.0(3) . . ?
C12' C11' C10' 118.6(3) . . ?
C8' C11' C10' 84.7(3) . . ?
C16 C14 C15 108.5(4) . . ?
C16 C14 C7 113.0(4) . . ?
C15 C14 C7 113.6(4) . . ?

loop_
_geom_bond_atom_site_label_1
_geom_bond_atom_site_label_2
_geom_bond_distance
_geom_bond_site_symmetry_2
_geom_bond_publ_flag
N1 C6 1.336(5) . ?
N1 C2 1.346(5) . ?
N1' C6' 1.331(4) . ?
N1' C2' 1.349(4) . ?
C2 C3 1.384(5) . ?
C2 C2' 1.488(5) . ?
C3 C4 1.385(5) . ?
C4 C5 1.380(5) . ?
C5 C6 1.398(6) . ?
C5 C10 1.502(5) . ?
C6 C7 1.536(5) . ?
C7 C14 1.551(6) . ?
C7 C8 1.537(5) . ?
C8 C9 1.542(6) . ?
C8 C11 1.551(6) . ?
C9 C10 1.553(6) . ?
C10 C11 1.562(6) . ?
C11 C12 1.499(6) . ?
C11 C13 1.539(6) . ?
C2' C3' 1.381(5) . ?
C3' C4' 1.384(5) . ?
C4' C5' 1.379(5) . ?
C5' C6' 1.409(5) . ?
C5' C10' 1.501(5) . ?
C6' C7' 1.521(5) . ?
C7' C8' 1.523(5) . ?
C8' C11' 1.550(6) . ?
C8' C9' 1.555(5) . ?
C9' C10' 1.536(5) . ?
C10' C11' 1.572(5) . ?
C11' C13' 1.524(5) . ?
C11' C12' 1.521(6) . ?
C14 C16 1.515(6) . ?
C14 C15 1.526(6) . ?

loop_
_geom_torsion_atom_site_label_1
_geom_torsion_atom_site_label_2
_geom_torsion_atom_site_label_3
_geom_torsion_atom_site_label_4
_geom_torsion
_geom_torsion_site_symmetry_1
_geom_torsion_site_symmetry_2
_geom_torsion_site_symmetry_3
_geom_torsion_site_symmetry_4
_geom_torsion_publ_flag
C6 N1 C2 C3 0.6(5) . . . . ?
C6 N1 C2 C2' -178.6(3) . . . . ?
N1 C2 C3 C4 -2.8(5) . . . . ?
C2' C2 C3 C4 176.3(3) . . . . ?
C2 C3 C4 C5 1.4(5) . . . . ?
C3 C4 C5 C6 2.0(5) . . . . ?
C3 C4 C5 C10 -175.0(3) . . . . ?
C2 N1 C6 C5 3.1(5) . . . . ?
C2 N1 C6 C7 -178.5(3) . . . . ?
C4 C5 C6 N1 -4.4(5) . . . . ?
C10 C5 C6 N1 172.9(3) . . . . ?
C4 C5 C6 C7 177.2(3) . . . . ?
C10 C5 C6 C7 -5.5(5) . . . . ?
N1 C6 C7 C14 63.9(5) . . . . ?
C5 C6 C7 C14 -117.7(4) . . . . ?
N1 C6 C7 C8 -170.5(3) . . . . ?
C5 C6 C7 C8 7.9(5) . . . . ?
C6 C7 C8 C9 -54.1(4) . . . . ?
C14 C7 C8 C9 70.8(4) . . . . ?
C6 C7 C8 C11 42.1(5) . . . . ?
C14 C7 C8 C11 166.9(3) . . . . ?
C7 C8 C9 C10 86.4(3) . . . . ?
C11 C8 C9 C10 -27.8(3) . . . . ?
C4 C5 C10 C9 -135.6(4) . . . . ?
C6 C5 C10 C9 47.3(5) . . . . ?
C4 C5 C10 C11 131.4(4) . . . . ?
C6 C5 C10 C11 -45.7(5) . . . . ?
C8 C9 C10 C5 -80.5(4) . . . . ?
C8 C9 C10 C11 27.6(3) . . . . ?
C9 C8 C11 C12 149.4(4) . . . . ?
C7 C8 C11 C12 39.8(5) . . . . ?
C9 C8 C11 C13 -83.4(4) . . . . ?
C7 C8 C11 C13 167.1(4) . . . . ?
C9 C8 C11 C10 27.7(3) . . . . ?
C7 C8 C11 C10 -81.9(4) . . . . ?
C5 C10 C11 C12 -41.0(5) . . . . ?
C9 C10 C11 C12 -149.1(4) . . . . ?
C5 C10 C11 C13 -167.6(4) . . . . ?
C9 C10 C11 C13 84.3(4) . . . . ?
C5 C10 C11 C8 80.6(3) . . . . ?
C9 C10 C11 C8 -27.5(3) . . . . ?
C6' N1' C2' C3' 2.0(5) . . . . ?
C6' N1' C2' C2 -176.8(3) . . . . ?
N1 C2 C2' N1' 172.1(3) . . . . ?
C3 C2 C2' N1' -7.1(5) . . . . ?
N1 C2 C2' C3' -6.6(5) . . . . ?
C3 C2 C2' C3' 174.1(3) . . . . ?
N1' C2' C3' C4' -1.7(5) . . . . ?
C2 C2' C3' C4' 177.0(3) . . . . ?
C2' C3' C4' C5' 0.1(5) . . . . ?
C3' C4' C5' C6' 1.1(5) . . . . ?
C3' C4' C5' C10' -178.6(3) . . . . ?
C2' N1' C6' C5' -0.7(5) . . . . ?
C2' N1' C6' C7' 176.5(3) . . . . ?
C4' C5' C6' N1' -0.8(5) . . . . ?
C10' C5' C6' N1' 178.9(3) . . . . ?
C4' C5' C6' C7' -178.0(3) . . . . ?
C10' C5' C6' C7' 1.7(4) . . . . ?
N1' C6' C7' C8' -177.2(3) . . . . ?
C5' C6' C7' C8' 0.2(4) . . . . ?
C6' C7' C8' C11' 46.8(4) . . . . ?
C6' C7' C8' C9' -48.6(4) . . . . ?
C7' C8' C9' C10' 85.1(3) . . . . ?
C11' C8' C9' C10' -28.0(2) . . . . ?
C4' C5' C10' C9' -135.2(4) . . . . ?
C6' C5' C10' C9' 45.1(4) . . . . ?
C4' C5' C10' C11' 130.7(4) . . . . ?
C6' C5' C10' C11' -49.0(4) . . . . ?
C8' C9' C10' C5' -82.0(3) . . . . ?
C8' C9' C10' C11' 27.5(3) . . . . ?
C7' C8' C11' C13' 166.8(3) . . . . ?
C9' C8' C11' C13' -84.3(3) . . . . ?
C7' C8' C11' C12' 38.5(5) . . . . ?
C9' C8' C11' C12' 147.3(3) . . . . ?
C7' C8' C11' C10' -81.5(3) . . . . ?
C9' C8' C11' C10' 27.3(2) . . . . ?
C5' C10' C11' C13' -168.1(3) . . . . ?
C9' C10' C11' C13' 83.3(4) . . . . ?
C5' C10' C11' C12' -39.8(5) . . . . ?
C9' C10' C11' C12' -148.4(4) . . . . ?
C5' C10' C11' C8' 80.9(3) . . . . ?
C9' C10' C11' C8' -27.7(2) . . . . ?
C6 C7 C14 C16 165.8(4) . . . . ?
C8 C7 C14 C16 42.8(5) . . . . ?
C6 C7 C14 C15 -70.1(4) . . . . ?
C8 C7 C14 C15 167.0(4) . . . . ?

loop_
_cod_related_entry_id
_cod_related_entry_database
_cod_related_entry_code
1 ChemSpider 30661100
